data_4067589
loop_
_publ_author_name
'Panda, Tarun K.'
'Tsurugi, Hayato'
'Pal, Kuntal'
'Kaneko, Hiroshi'
'Mashima, Kazushi'

_publ_section_title
;
 Highly Reactive Metal&#x2212;Nitrogen Bond Induced C&#x2212;H Bond
 Activation and Azametallacycle Formation
;
_journal_issue 1
_journal_name_full Organometallics
_journal_page_first 34
_journal_paper_doi 10.1021/om901027v
_journal_volume 29
_journal_year 2010
_chemical_formula_moiety 'C27 H59 N9 Ti'
_chemical_formula_sum 'C27 H59 N9 Ti'
_chemical_formula_weight 557.70
_chemical_name_common 2a
_chemical_name_systematic
;
 ?
;
_space_group_IT_number 14
_symmetry_cell_setting monoclinic
_symmetry_space_group_name_Hall '-P 2ybc'
_symmetry_space_group_name_H-M 'P 1 21/c 1'
_atom_sites_solution_hydrogens geom
_atom_sites_solution_primary direct
_atom_sites_solution_secondary difmap
_audit_creation_method SHELXL-97
_cell_angle_alpha 90
_cell_angle_beta 109.550(5)
_cell_angle_gamma 90
_cell_formula_units_Z 8
_cell_length_a 30.991(5)
_cell_length_b 10.561(5)
_cell_length_c 21.320(5)
_cell_measurement_temperature 120(2)
_cell_measurement_theta_max 27.4
_cell_measurement_theta_min 3.0
_cell_volume 6576(4)
_computing_cell_refinement 'RAPID-AUTO (Rigaku, 1998)'
_computing_data_collection 'RAPID-AUTO (Rigaku, 1998)'
_computing_data_reduction 'teXan (Rigaku/MSC, 2004)'
_computing_molecular_graphics Ortep-32
_computing_publication_material WinGX
_computing_structure_refinement 'SHELXL-97 (Sheldrick, 1997)'
_computing_structure_solution 'SIR 97'
_diffrn_ambient_temperature 120(2)
_diffrn_detector_area_resol_mean 10.00
_diffrn_measured_fraction_theta_full 0.983
_diffrn_measured_fraction_theta_max 0.983
_diffrn_measurement_device_type 'Rigaku RAXIS-RAPID Imaging Plate'
_diffrn_measurement_method \w
_diffrn_radiation_monochromator graphite
_diffrn_radiation_source 'fine-focus sealed tube'
_diffrn_radiation_type MoK\a
_diffrn_radiation_wavelength 0.71075
_diffrn_reflns_av_R_equivalents 0.1119
_diffrn_reflns_av_sigmaI/netI 0.2486
_diffrn_reflns_limit_h_max 39
_diffrn_reflns_limit_h_min -35
_diffrn_reflns_limit_k_max 13
_diffrn_reflns_limit_k_min -12
_diffrn_reflns_limit_l_max 27
_diffrn_reflns_limit_l_min -23
_diffrn_reflns_number 35377
_diffrn_reflns_theta_full 27.39
_diffrn_reflns_theta_max 27.39
_diffrn_reflns_theta_min 3.04
_exptl_absorpt_coefficient_mu 0.290
_exptl_absorpt_correction_T_max 0.953
_exptl_absorpt_correction_T_min 0.945
_exptl_absorpt_correction_type empirical
_exptl_absorpt_process_details
;
Higashi, H. (1995), ABSCOR: Program for Absorption
Correction, Rigaku Corporation, Tokyo, Japan.
;
_exptl_crystal_colour red
_exptl_crystal_density_diffrn 1.127
_exptl_crystal_density_method 'not measured'
_exptl_crystal_description chunk
_exptl_crystal_F_000 2448
_exptl_crystal_size_max 0.19
_exptl_crystal_size_mid 0.18
_exptl_crystal_size_min 0.17
_refine_diff_density_max 0.576
_refine_diff_density_min -0.449
_refine_diff_density_rms 0.094
_refine_ls_extinction_method none
_refine_ls_goodness_of_fit_ref 0.989
_refine_ls_hydrogen_treatment constr
_refine_ls_matrix_type full
_refine_ls_number_parameters 701
_refine_ls_number_reflns 13941
_refine_ls_number_restraints 0
_refine_ls_restrained_S_all 0.989
_refine_ls_R_factor_all 0.2335
_refine_ls_R_factor_gt 0.0906
_refine_ls_shift/su_max 0.000
_refine_ls_shift/su_mean 0.000
_refine_ls_structure_factor_coef Fsqd
_refine_ls_weighting_details 'calc w=1/[\s^2^(Fo^2^)+(0.1317P)^2^+0.0000P] where P=(Fo^2^+2Fc^2^)/3'
_refine_ls_weighting_scheme calc
_refine_ls_wR_factor_gt 0.2325
_refine_ls_wR_factor_ref 0.2492
_reflns_number_gt 4860
_reflns_number_total 13941
_reflns_threshold_expression >2sigma(I)
_cod_data_source_file om901027v_si_002.cif
_cod_data_source_block 2a
_cod_original_sg_symbol_H-M 'P 21/c'
_cod_database_code 4067589

loop_
_symmetry_equiv_pos_as_xyz
'x, y, z'
'-x, y+1/2, -z+1/2'
'-x, -y, -z'
'x, -y-1/2, z-1/2'

loop_
_atom_site_label
_atom_site_type_symbol
_atom_site_fract_x
_atom_site_fract_y
_atom_site_fract_z
_atom_site_U_iso_or_equiv
_atom_site_adp_type
_atom_site_occupancy
_atom_site_symmetry_multiplicity
_atom_site_calc_flag
_atom_site_refinement_flags
Ti1 Ti 0.13035(4) 0.19051(12) 0.20101(6) 0.0297(4) Uani 1 1 d .
Ti2 Ti 0.37055(4) 0.64995(12) 0.06797(6) 0.0303(4) Uani 1 1 d .
N1 N 0.0923(2) 0.3244(5) 0.1335(3) 0.0317(15) Uani 1 1 d .
N2 N 0.0602(2) 0.2251(6) 0.1980(3) 0.0332(15) Uani 1 1 d .
N3 N 0.0135(2) 0.3713(6) 0.1179(3) 0.0436(17) Uani 1 1 d .
N4 N 0.1643(2) 0.3224(5) 0.2793(3) 0.0309(15) Uani 1 1 d .
N5 N 0.1548(2) 0.1194(5) 0.3002(3) 0.0333(15) Uani 1 1 d .
N6 N 0.1940(2) 0.2495(6) 0.3933(3) 0.0351(15) Uani 1 1 d .
N7 N 0.18294(19) 0.1728(5) 0.1736(3) 0.0298(14) Uani 1 1 d .
N8 N 0.1142(2) 0.0295(5) 0.1478(3) 0.0324(15) Uani 1 1 d .
N9 N 0.1275(2) -0.0874(5) 0.0619(3) 0.0337(15) Uani 1 1 d .
N10 N 0.44032(19) 0.6709(5) 0.1378(3) 0.0309(15) Uani 1 1 d .
N11 N 0.4129(2) 0.7757(5) 0.0412(3) 0.0352(15) Uani 1 1 d .
N12 N 0.4922(2) 0.8096(6) 0.1076(3) 0.0394(16) Uani 1 1 d .
N13 N 0.3449(2) 0.5811(5) 0.1414(3) 0.0332(15) Uani 1 1 d .
N14 N 0.3394(2) 0.7853(5) 0.1159(3) 0.0323(15) Uani 1 1 d .
N15 N 0.3071(2) 0.7142(5) 0.1984(3) 0.0312(15) Uani 1 1 d .
N16 N 0.38322(19) 0.4870(5) 0.0288(3) 0.0300(14) Uani 1 1 d .
N17 N 0.31795(19) 0.6450(5) -0.0116(3) 0.0317(15) Uani 1 1 d .
N18 N 0.3665(2) 0.3713(6) -0.0720(3) 0.0327(15) Uani 1 1 d .
C1 C 0.0541(3) 0.3087(7) 0.1495(4) 0.0342(19) Uani 1 1 d .
C2 C 0.1722(2) 0.2318(7) 0.3266(4) 0.0342(18) Uani 1 1 d .
C3 C 0.1388(2) -0.0019(6) 0.1070(4) 0.0291(17) Uani 1 1 d .
C4 C 0.1822(2) 0.0761(7) 0.1239(4) 0.0343(18) Uani 1 1 d .
H4A H 0.2086 0.0211 0.1412 0.041 Uiso 1 1 calc R
H4B H 0.1838 0.1165 0.0840 0.041 Uiso 1 1 calc R
C5 C 0.0119(3) 0.5067(8) 0.1023(4) 0.054(2) Uani 1 1 d .
H5A H -0.0065 0.5496 0.1241 0.082 Uiso 1 1 calc R
H5B H -0.0013 0.5184 0.0551 0.082 Uiso 1 1 calc R
H5C H 0.0423 0.5407 0.1177 0.082 Uiso 1 1 calc R
C6 C -0.0301(3) 0.3051(9) 0.0950(4) 0.054(2) Uani 1 1 d .
H6A H -0.0252 0.2164 0.1045 0.081 Uiso 1 1 calc R
H6B H -0.0442 0.3170 0.0479 0.081 Uiso 1 1 calc R
H6C H -0.0498 0.3382 0.1176 0.081 Uiso 1 1 calc R
C7 C 0.0291(3) 0.2233(7) 0.2382(4) 0.040(2) Uani 1 1 d .
H7 H 0.0061 0.2900 0.2219 0.047 Uiso 1 1 calc R
C8 C 0.0553(3) 0.2467(8) 0.3122(4) 0.041(2) Uani 1 1 d .
H8A H 0.0784 0.1830 0.3284 0.062 Uiso 1 1 calc R
H8B H 0.0344 0.2430 0.3367 0.062 Uiso 1 1 calc R
H8C H 0.0694 0.3287 0.3176 0.062 Uiso 1 1 calc R
C9 C 0.0046(3) 0.0958(8) 0.2320(4) 0.055(2) Uani 1 1 d .
H9A H -0.0110 0.0773 0.1859 0.082 Uiso 1 1 calc R
H9B H -0.0172 0.0995 0.2551 0.082 Uiso 1 1 calc R
H9C H 0.0266 0.0305 0.2512 0.082 Uiso 1 1 calc R
C10 C 0.0911(3) 0.3724(7) 0.0677(4) 0.042(2) Uani 1 1 d .
H10 H 0.0689 0.4421 0.0548 0.050 Uiso 1 1 calc R
C11 C 0.1375(3) 0.4227(8) 0.0721(4) 0.058(3) Uani 1 1 d .
H11A H 0.1461 0.4897 0.1043 0.087 Uiso 1 1 calc R
H11B H 0.1363 0.4547 0.0294 0.087 Uiso 1 1 calc R
H11C H 0.1597 0.3557 0.0853 0.087 Uiso 1 1 calc R
C12 C 0.0757(3) 0.2683(7) 0.0151(4) 0.045(2) Uani 1 1 d .
H12A H 0.0966 0.1985 0.0276 0.068 Uiso 1 1 calc R
H12B H 0.0751 0.3009 -0.0272 0.068 Uiso 1 1 calc R
H12C H 0.0456 0.2401 0.0119 0.068 Uiso 1 1 calc R
C13 C 0.2357(3) 0.3252(7) 0.4180(4) 0.046(2) Uani 1 1 d .
H13A H 0.2452 0.3500 0.3813 0.069 Uiso 1 1 calc R
H13B H 0.2594 0.2760 0.4489 0.069 Uiso 1 1 calc R
H13C H 0.2298 0.3993 0.4399 0.069 Uiso 1 1 calc R
C14 C 0.1783(3) 0.1870(7) 0.4436(4) 0.045(2) Uani 1 1 d .
H14A H 0.1780 0.2473 0.4772 0.068 Uiso 1 1 calc R
H14B H 0.1987 0.1188 0.4638 0.068 Uiso 1 1 calc R
H14C H 0.1479 0.1543 0.4227 0.068 Uiso 1 1 calc R
C15 C 0.1760(2) -0.0018(7) 0.3312(4) 0.0329(18) Uani 1 1 d .
H15 H 0.1971 0.0162 0.3761 0.040 Uiso 1 1 calc R
C16 C 0.2029(3) -0.0614(7) 0.2912(4) 0.041(2) Uani 1 1 d .
H16A H 0.1825 -0.0819 0.2474 0.062 Uiso 1 1 calc R
H16B H 0.2175 -0.1373 0.3130 0.062 Uiso 1 1 calc R
H16C H 0.2257 -0.0030 0.2878 0.062 Uiso 1 1 calc R
C17 C 0.1389(3) -0.0911(7) 0.3367(4) 0.049(2) Uani 1 1 d .
H17A H 0.1253 -0.0568 0.3674 0.074 Uiso 1 1 calc R
H17B H 0.1521 -0.1722 0.3523 0.074 Uiso 1 1 calc R
H17C H 0.1158 -0.1007 0.2937 0.074 Uiso 1 1 calc R
C18 C 0.1663(2) 0.4574(7) 0.2971(4) 0.0343(19) Uani 1 1 d .
H18 H 0.1739 0.4647 0.3454 0.041 Uiso 1 1 calc R
C19 C 0.2033(3) 0.5264(8) 0.2767(5) 0.056(3) Uani 1 1 d .
H19A H 0.2322 0.4845 0.2962 0.084 Uiso 1 1 calc R
H19B H 0.2057 0.6124 0.2921 0.084 Uiso 1 1 calc R
H19C H 0.1950 0.5254 0.2291 0.084 Uiso 1 1 calc R
C20 C 0.1201(3) 0.5243(7) 0.2625(4) 0.044(2) Uani 1 1 d .
H20A H 0.1139 0.5251 0.2153 0.066 Uiso 1 1 calc R
H20B H 0.1216 0.6097 0.2785 0.066 Uiso 1 1 calc R
H20C H 0.0961 0.4796 0.2722 0.066 Uiso 1 1 calc R
C21 C 0.2269(3) 0.2398(8) 0.1953(4) 0.044(2) Uani 1 1 d .
H21A H 0.2512 0.1806 0.2150 0.066 Uiso 1 1 calc R
H21B H 0.2266 0.3032 0.2274 0.066 Uiso 1 1 calc R
H21C H 0.2316 0.2795 0.1576 0.066 Uiso 1 1 calc R
C22 C 0.1571(3) -0.1153(7) 0.0217(4) 0.043(2) Uani 1 1 d .
H22 H 0.1871 -0.0751 0.0416 0.052 Uiso 1 1 calc R
C23 C 0.1626(3) -0.2579(7) 0.0191(4) 0.051(2) Uani 1 1 d .
H23A H 0.1806 -0.2883 0.0625 0.076 Uiso 1 1 calc R
H23B H 0.1777 -0.2782 -0.0122 0.076 Uiso 1 1 calc R
H23C H 0.1330 -0.2974 0.0056 0.076 Uiso 1 1 calc R
C24 C 0.1334(3) -0.0638(8) -0.0486(4) 0.061(3) Uani 1 1 d .
H24A H 0.1027 -0.0956 -0.0656 0.092 Uiso 1 1 calc R
H24B H 0.1500 -0.0905 -0.0771 0.092 Uiso 1 1 calc R
H24C H 0.1328 0.0270 -0.0473 0.092 Uiso 1 1 calc R
C25 C 0.0739(2) -0.0505(7) 0.1445(4) 0.0338(18) Uani 1 1 d .
H25 H 0.0638 -0.0233 0.1813 0.041 Uiso 1 1 calc R
C26 C 0.0849(3) -0.1945(6) 0.1550(4) 0.040(2) Uani 1 1 d .
H26A H 0.0891 -0.2290 0.1158 0.060 Uiso 1 1 calc R
H26B H 0.0600 -0.2371 0.1633 0.060 Uiso 1 1 calc R
H26C H 0.1124 -0.2060 0.1923 0.060 Uiso 1 1 calc R
C27 C 0.0332(2) -0.0293(7) 0.0803(4) 0.040(2) Uani 1 1 d .
H27A H 0.0287 0.0599 0.0719 0.060 Uiso 1 1 calc R
H27B H 0.0061 -0.0654 0.0851 0.060 Uiso 1 1 calc R
H27C H 0.0393 -0.0690 0.0437 0.060 Uiso 1 1 calc R
C28 C 0.3295(2) 0.6940(7) 0.1525(4) 0.0311(18) Uani 1 1 d .
C29 C 0.4495(3) 0.7514(7) 0.0960(4) 0.0355(19) Uani 1 1 d .
C30 C 0.3570(2) 0.4585(7) -0.0365(4) 0.0326(18) Uani 1 1 d .
C31 C 0.3147(2) 0.5419(6) -0.0587(4) 0.0323(18) Uani 1 1 d .
H31A H 0.3111 0.5770 -0.1022 0.039 Uiso 1 1 calc R
H31B H 0.2878 0.4911 -0.0626 0.039 Uiso 1 1 calc R
C32 C 0.2674(3) 0.7969(7) 0.1846(4) 0.045(2) Uani 1 1 d .
H32A H 0.2593 0.8289 0.1400 0.067 Uiso 1 1 calc R
H32B H 0.2745 0.8663 0.2154 0.067 Uiso 1 1 calc R
H32C H 0.2421 0.7499 0.1892 0.067 Uiso 1 1 calc R
C33 C 0.3194(3) 0.6472(7) 0.2624(4) 0.044(2) Uani 1 1 d .
H33A H 0.3460 0.5960 0.2682 0.066 Uiso 1 1 calc R
H33B H 0.2944 0.5941 0.2630 0.066 Uiso 1 1 calc R
H33C H 0.3258 0.7077 0.2980 0.066 Uiso 1 1 calc R
C34 C 0.3406(2) 0.9210(6) 0.1341(3) 0.0301(17) Uani 1 1 d .
H34 H 0.3330 0.9275 0.1751 0.036 Uiso 1 1 calc R
C35 C 0.3881(3) 0.9781(7) 0.1476(4) 0.043(2) Uani 1 1 d .
H35A H 0.4106 0.9264 0.1792 0.065 Uiso 1 1 calc R
H35B H 0.3889 1.0620 0.1652 0.065 Uiso 1 1 calc R
H35C H 0.3948 0.9817 0.1068 0.065 Uiso 1 1 calc R
C36 C 0.3054(3) 0.9984(7) 0.0803(4) 0.044(2) Uani 1 1 d .
H36A H 0.3139 1.0007 0.0410 0.066 Uiso 1 1 calc R
H36B H 0.3044 1.0832 0.0962 0.066 Uiso 1 1 calc R
H36C H 0.2757 0.9601 0.0701 0.066 Uiso 1 1 calc R
C37 C 0.3212(3) 0.4610(6) 0.1493(4) 0.0341(18) Uani 1 1 d .
H37 H 0.3013 0.4796 0.1755 0.041 Uiso 1 1 calc R
C38 C 0.2919(3) 0.4105(7) 0.0820(4) 0.046(2) Uani 1 1 d .
H38A H 0.2686 0.4713 0.0605 0.069 Uiso 1 1 calc R
H38B H 0.2778 0.3325 0.0879 0.069 Uiso 1 1 calc R
H38C H 0.3108 0.3958 0.0550 0.069 Uiso 1 1 calc R
C39 C 0.3571(3) 0.3645(7) 0.1871(4) 0.044(2) Uani 1 1 d .
H39A H 0.3790 0.3533 0.1648 0.066 Uiso 1 1 calc R
H39B H 0.3424 0.2851 0.1888 0.066 Uiso 1 1 calc R
H39C H 0.3724 0.3945 0.2316 0.066 Uiso 1 1 calc R
C40 C 0.5354(3) 0.7398(8) 0.1337(4) 0.050(2) Uani 1 1 d .
H40A H 0.5291 0.6534 0.1417 0.075 Uiso 1 1 calc R
H40B H 0.5542 0.7780 0.1745 0.075 Uiso 1 1 calc R
H40C H 0.5511 0.7423 0.1018 0.075 Uiso 1 1 calc R
C41 C 0.4967(3) 0.9418(7) 0.0910(4) 0.047(2) Uani 1 1 d .
H41A H 0.4671 0.9813 0.0770 0.071 Uiso 1 1 calc R
H41B H 0.5093 0.9461 0.0556 0.071 Uiso 1 1 calc R
H41C H 0.5166 0.9849 0.1294 0.071 Uiso 1 1 calc R
C42 C 0.4905(3) 0.5286(7) 0.2250(4) 0.047(2) Uani 1 1 d .
H42A H 0.4665 0.4679 0.2197 0.070 Uiso 1 1 calc R
H42B H 0.5111 0.5267 0.2701 0.070 Uiso 1 1 calc R
H42C H 0.5069 0.5080 0.1954 0.070 Uiso 1 1 calc R
C43 C 0.4428(3) 0.6888(7) 0.2555(4) 0.040(2) Uani 1 1 d .
H43A H 0.4273 0.7686 0.2439 0.060 Uiso 1 1 calc R
H43B H 0.4634 0.6921 0.3006 0.060 Uiso 1 1 calc R
H43C H 0.4206 0.6229 0.2514 0.060 Uiso 1 1 calc R
C44 C 0.4698(2) 0.6614(7) 0.2087(3) 0.0324(18) Uani 1 1 d .
H44 H 0.4947 0.7231 0.2173 0.039 Uiso 1 1 calc R
C45 C 0.4183(3) 0.8190(7) -0.0227(4) 0.039(2) Uani 1 1 d .
H45 H 0.4495 0.8509 -0.0138 0.047 Uiso 1 1 calc R
C46 C 0.3842(3) 0.9267(7) -0.0499(4) 0.062(3) Uani 1 1 d .
H46A H 0.3539 0.8982 -0.0543 0.093 Uiso 1 1 calc R
H46B H 0.3852 0.9522 -0.0927 0.093 Uiso 1 1 calc R
H46C H 0.3922 0.9972 -0.0198 0.093 Uiso 1 1 calc R
C47 C 0.4091(3) 0.7117(7) -0.0737(4) 0.045(2) Uani 1 1 d .
H47A H 0.4271 0.6391 -0.0536 0.067 Uiso 1 1 calc R
H47B H 0.4173 0.7387 -0.1112 0.067 Uiso 1 1 calc R
H47C H 0.3772 0.6899 -0.0882 0.067 Uiso 1 1 calc R
C48 C 0.2774(3) 0.7241(8) -0.0350(4) 0.050(2) Uani 1 1 d .
H48A H 0.2766 0.7657 -0.0754 0.075 Uiso 1 1 calc R
H48B H 0.2783 0.7864 -0.0017 0.075 Uiso 1 1 calc R
H48C H 0.2506 0.6725 -0.0432 0.075 Uiso 1 1 calc R
C49 C 0.4229(2) 0.4028(6) 0.0616(3) 0.0275(17) Uani 1 1 d .
H49 H 0.4333 0.4258 0.1089 0.033 Uiso 1 1 calc R
C50 C 0.4119(3) 0.2612(6) 0.0591(4) 0.040(2) Uani 1 1 d .
H50A H 0.3837 0.2487 0.0677 0.060 Uiso 1 1 calc R
H50B H 0.4362 0.2176 0.0923 0.060 Uiso 1 1 calc R
H50C H 0.4090 0.2286 0.0159 0.060 Uiso 1 1 calc R
C51 C 0.4634(2) 0.4275(7) 0.0381(4) 0.039(2) Uani 1 1 d .
H51A H 0.4556 0.4024 -0.0076 0.059 Uiso 1 1 calc R
H51B H 0.4893 0.3795 0.0649 0.059 Uiso 1 1 calc R
H51C H 0.4707 0.5161 0.0423 0.059 Uiso 1 1 calc R
C52 C 0.3350(3) 0.3495(7) -0.1395(4) 0.0356(19) Uani 1 1 d .
H52 H 0.3042 0.3757 -0.1417 0.043 Uiso 1 1 calc R
C53 C 0.3346(3) 0.2058(7) -0.1534(4) 0.041(2) Uani 1 1 d .
H53A H 0.3641 0.1802 -0.1543 0.062 Uiso 1 1 calc R
H53B H 0.3118 0.1875 -0.1956 0.062 Uiso 1 1 calc R
H53C H 0.3277 0.1603 -0.1189 0.062 Uiso 1 1 calc R
C54 C 0.3492(3) 0.4262(7) -0.1908(4) 0.039(2) Uani 1 1 d .
H54A H 0.3488 0.5149 -0.1812 0.059 Uiso 1 1 calc R
H54B H 0.3282 0.4096 -0.2347 0.059 Uiso 1 1 calc R
H54C H 0.3796 0.4020 -0.1886 0.059 Uiso 1 1 calc R

loop_
_atom_site_aniso_label
_atom_site_aniso_U_11
_atom_site_aniso_U_22
_atom_site_aniso_U_33
_atom_site_aniso_U_23
_atom_site_aniso_U_13
_atom_site_aniso_U_12
Ti1 0.0306(8) 0.0265(7) 0.0311(8) 0.0015(6) 0.0091(6) 0.0001(6)
Ti2 0.0308(8) 0.0269(7) 0.0306(8) 0.0009(6) 0.0068(6) 0.0000(6)
N1 0.035(4) 0.031(3) 0.034(4) 0.000(3) 0.017(3) 0.004(3)
N2 0.034(4) 0.038(4) 0.028(3) -0.002(3) 0.010(3) 0.000(3)
N3 0.033(4) 0.040(4) 0.053(4) -0.004(3) 0.008(4) 0.007(3)
N4 0.035(4) 0.024(3) 0.031(3) -0.004(3) 0.008(3) -0.003(3)
N5 0.031(4) 0.033(4) 0.036(4) 0.008(3) 0.012(3) 0.001(3)
N6 0.042(4) 0.041(4) 0.023(3) -0.003(3) 0.013(3) -0.009(3)
N7 0.028(4) 0.027(3) 0.032(3) 0.000(3) 0.006(3) -0.002(3)
N8 0.029(4) 0.033(3) 0.036(4) -0.007(3) 0.012(3) -0.011(3)
N9 0.041(4) 0.023(3) 0.035(4) -0.004(3) 0.011(3) -0.001(3)
N10 0.028(4) 0.031(3) 0.030(3) 0.002(3) 0.005(3) -0.002(3)
N11 0.035(4) 0.035(4) 0.033(4) 0.002(3) 0.008(3) -0.003(3)
N12 0.034(4) 0.047(4) 0.036(4) -0.005(3) 0.011(3) -0.011(3)
N13 0.040(4) 0.024(3) 0.037(4) -0.006(3) 0.016(3) 0.004(3)
N14 0.031(4) 0.034(4) 0.028(3) -0.003(3) 0.004(3) -0.003(3)
N15 0.030(4) 0.033(4) 0.033(4) 0.001(3) 0.012(3) -0.001(3)
N16 0.024(3) 0.029(3) 0.038(4) 0.004(3) 0.011(3) -0.002(3)
N17 0.028(4) 0.027(3) 0.036(4) -0.006(3) 0.006(3) 0.003(3)
N18 0.033(4) 0.038(4) 0.027(3) -0.001(3) 0.010(3) -0.004(3)
C1 0.029(5) 0.033(4) 0.030(4) -0.007(3) -0.003(4) 0.005(4)
C2 0.028(5) 0.036(4) 0.036(5) 0.000(4) 0.006(4) 0.001(3)
C3 0.033(4) 0.022(4) 0.032(4) 0.002(3) 0.010(4) 0.002(3)
C4 0.034(5) 0.029(4) 0.038(5) 0.003(3) 0.010(4) 0.000(3)
C5 0.061(6) 0.058(6) 0.039(5) 0.004(4) 0.009(5) 0.034(5)
C6 0.035(5) 0.074(6) 0.051(6) -0.009(5) 0.011(5) 0.013(5)
C7 0.028(5) 0.051(5) 0.043(5) -0.012(4) 0.017(4) 0.003(4)
C8 0.038(5) 0.045(5) 0.042(5) -0.003(4) 0.015(4) -0.009(4)
C9 0.042(6) 0.067(6) 0.063(6) -0.017(5) 0.028(5) -0.022(5)
C10 0.054(6) 0.032(4) 0.037(5) 0.008(4) 0.013(4) 0.006(4)
C11 0.084(8) 0.048(5) 0.052(6) 0.002(5) 0.037(6) -0.012(5)
C12 0.066(6) 0.037(5) 0.031(5) 0.001(4) 0.014(4) 0.002(4)
C13 0.032(5) 0.043(5) 0.053(5) -0.008(4) 0.000(4) 0.001(4)
C14 0.049(5) 0.049(5) 0.037(5) 0.004(4) 0.014(4) 0.007(4)
C15 0.032(4) 0.031(4) 0.031(4) -0.002(3) 0.004(4) 0.005(3)
C16 0.042(5) 0.031(4) 0.046(5) -0.005(4) 0.008(4) 0.002(4)
C17 0.062(6) 0.036(5) 0.049(5) 0.011(4) 0.018(5) -0.003(4)
C18 0.041(5) 0.034(4) 0.026(4) 0.007(3) 0.010(4) -0.002(4)
C19 0.050(6) 0.041(5) 0.083(7) -0.016(5) 0.028(6) -0.020(4)
C20 0.058(6) 0.029(4) 0.042(5) 0.008(4) 0.011(4) 0.001(4)
C21 0.038(5) 0.048(5) 0.050(5) -0.010(4) 0.020(4) -0.007(4)
C22 0.038(5) 0.051(5) 0.045(5) -0.014(4) 0.019(5) -0.011(4)
C23 0.046(6) 0.044(5) 0.062(6) -0.009(5) 0.018(5) 0.001(4)
C24 0.086(8) 0.044(5) 0.057(6) -0.004(5) 0.030(6) 0.002(5)
C25 0.031(4) 0.033(4) 0.040(5) 0.006(4) 0.016(4) -0.005(3)
C26 0.041(5) 0.027(4) 0.051(5) 0.002(4) 0.013(4) -0.004(4)
C27 0.037(5) 0.040(5) 0.038(5) -0.001(4) 0.004(4) -0.004(4)
C28 0.015(4) 0.046(5) 0.029(4) 0.000(4) 0.003(3) -0.005(3)
C29 0.039(5) 0.028(4) 0.042(5) -0.002(4) 0.016(4) 0.005(4)
C30 0.031(5) 0.030(4) 0.035(4) -0.005(4) 0.009(4) -0.007(3)
C31 0.030(4) 0.031(4) 0.037(4) -0.001(3) 0.013(4) 0.002(3)
C32 0.040(5) 0.047(5) 0.051(5) -0.006(4) 0.021(4) 0.009(4)
C33 0.036(5) 0.047(5) 0.049(5) -0.006(4) 0.014(4) 0.010(4)
C34 0.035(5) 0.025(4) 0.026(4) -0.003(3) 0.005(4) -0.004(3)
C35 0.052(6) 0.025(4) 0.051(5) -0.005(4) 0.014(5) -0.002(4)
C36 0.044(5) 0.028(4) 0.047(5) 0.006(4) -0.002(4) 0.004(4)
C37 0.042(5) 0.027(4) 0.035(4) -0.001(3) 0.015(4) -0.010(3)
C38 0.047(5) 0.041(5) 0.050(5) -0.002(4) 0.015(5) -0.019(4)
C39 0.055(6) 0.028(4) 0.057(6) 0.006(4) 0.029(5) -0.003(4)
C40 0.039(5) 0.066(6) 0.043(5) -0.009(5) 0.009(4) -0.012(5)
C41 0.058(6) 0.038(5) 0.047(5) -0.001(4) 0.020(5) -0.022(4)
C42 0.042(5) 0.052(5) 0.041(5) 0.008(4) 0.009(4) 0.008(4)
C43 0.036(5) 0.050(5) 0.033(4) 0.014(4) 0.010(4) 0.010(4)
C44 0.020(4) 0.041(4) 0.031(4) -0.005(3) 0.002(3) 0.000(3)
C45 0.039(5) 0.045(5) 0.028(4) -0.001(4) 0.003(4) -0.010(4)
C46 0.115(9) 0.032(5) 0.048(6) 0.008(4) 0.039(6) 0.017(5)
C47 0.049(6) 0.058(6) 0.025(4) 0.008(4) 0.010(4) 0.016(4)
C48 0.045(6) 0.048(5) 0.048(5) -0.007(4) 0.004(5) 0.009(4)
C49 0.028(4) 0.037(4) 0.019(4) -0.002(3) 0.009(3) -0.001(3)
C50 0.048(5) 0.029(4) 0.042(5) 0.007(4) 0.013(4) 0.004(4)
C51 0.025(4) 0.046(5) 0.042(5) 0.000(4) 0.006(4) 0.004(4)
C52 0.031(5) 0.041(5) 0.033(4) -0.002(4) 0.008(4) 0.006(4)
C53 0.036(5) 0.043(5) 0.042(5) -0.005(4) 0.010(4) -0.003(4)
C54 0.049(5) 0.034(4) 0.035(5) -0.005(4) 0.015(4) 0.004(4)

loop_
_atom_type_symbol
_atom_type_description
_atom_type_scat_dispersion_real
_atom_type_scat_dispersion_imag
_atom_type_scat_source
C C 0.0030 0.0020 'International Tables Vol C Tables 4.2.6.8 and 6.1.1.4'
H H 0.0000 0.0000 'International Tables Vol C Tables 4.2.6.8 and 6.1.1.4'
N N 0.0060 0.0030 'International Tables Vol C Tables 4.2.6.8 and 6.1.1.4'
Ti Ti 0.2780 0.4460 'International Tables Vol C Tables 4.2.6.8 and 6.1.1.4'

loop_
_geom_angle_atom_site_label_1
_geom_angle_atom_site_label_2
_geom_angle_atom_site_label_3
_geom_angle
N7 Ti1 N8 79.7(2)
N7 Ti1 N1 101.5(2)
N8 Ti1 N1 102.0(2)
N7 Ti1 N5 102.2(2)
N8 Ti1 N5 101.6(2)
N1 Ti1 N5 149.1(2)
N7 Ti1 N4 93.1(2)
N8 Ti1 N4 161.1(2)
N1 Ti1 N4 96.5(2)
N5 Ti1 N4 62.6(2)
N7 Ti1 N2 161.4(2)
N8 Ti1 N2 93.9(2)
N1 Ti1 N2 62.5(2)
N5 Ti1 N2 96.2(2)
N4 Ti1 N2 97.9(2)
N7 Ti1 C1 132.1(3)
N8 Ti1 C1 98.6(2)
N1 Ti1 C1 31.4(2)
N5 Ti1 C1 124.5(2)
N4 Ti1 C1 99.1(2)
N2 Ti1 C1 31.1(2)
N7 Ti1 C2 98.5(2)
N8 Ti1 C2 132.0(2)
N1 Ti1 C2 124.9(2)
N5 Ti1 C2 31.2(2)
N4 Ti1 C2 31.4(2)
N2 Ti1 C2 98.7(2)
C1 Ti1 C2 115.5(2)
N17 Ti2 N16 80.5(2)
N17 Ti2 N11 101.7(2)
N16 Ti2 N11 101.8(2)
N17 Ti2 N13 103.1(2)
N16 Ti2 N13 100.8(2)
N11 Ti2 N13 148.7(2)
N17 Ti2 N14 93.1(2)
N16 Ti2 N14 160.5(2)
N11 Ti2 N14 97.5(2)
N13 Ti2 N14 62.5(2)
N17 Ti2 N10 163.2(2)
N16 Ti2 N10 94.8(2)
N11 Ti2 N10 63.3(2)
N13 Ti2 N10 93.6(2)
N14 Ti2 N10 96.2(2)
N17 Ti2 C29 133.0(3)
N16 Ti2 C29 98.7(2)
N11 Ti2 C29 31.9(2)
N13 Ti2 C29 122.8(2)
N14 Ti2 C29 99.0(2)
N10 Ti2 C29 31.4(2)
N17 Ti2 C28 98.7(2)
N16 Ti2 C28 131.1(2)
N11 Ti2 C28 125.6(2)
N13 Ti2 C28 31.1(2)
N14 Ti2 C28 31.3(2)
N10 Ti2 C28 96.5(2)
C29 Ti2 C28 114.8(2)
C1 N1 C10 122.4(6)
C1 N1 Ti1 94.8(4)
C10 N1 Ti1 135.8(5)
C1 N2 C7 120.6(6)
C1 N2 Ti1 90.7(5)
C7 N2 Ti1 144.2(5)
C1 N3 C6 121.9(7)
C1 N3 C5 122.3(7)
C6 N3 C5 115.8(7)
C2 N4 C18 120.8(6)
C2 N4 Ti1 92.3(4)
C18 N4 Ti1 142.5(5)
C2 N5 C15 121.1(6)
C2 N5 Ti1 93.7(4)
C15 N5 Ti1 134.6(5)
C2 N6 C13 121.3(6)
C2 N6 C14 121.8(6)
C13 N6 C14 116.9(6)
C21 N7 C4 110.7(6)
C21 N7 Ti1 130.7(5)
C4 N7 Ti1 118.6(4)
C3 N8 C25 117.9(6)
C3 N8 Ti1 118.3(4)
C25 N8 Ti1 123.4(4)
C3 N9 C22 120.6(6)
C29 N10 C44 122.0(6)
C29 N10 Ti2 89.6(5)
C44 N10 Ti2 144.7(5)
C29 N11 C45 121.8(6)
C29 N11 Ti2 93.8(5)
C45 N11 Ti2 135.8(5)
C29 N12 C41 122.5(6)
C29 N12 C40 122.3(6)
C41 N12 C40 115.1(6)
C28 N13 C37 121.1(6)
C28 N13 Ti2 94.0(5)
C37 N13 Ti2 133.9(4)
C28 N14 C34 122.3(6)
C28 N14 Ti2 91.5(4)
C34 N14 Ti2 141.9(5)
C28 N15 C32 122.5(6)
C28 N15 C33 122.9(6)
C32 N15 C33 114.5(6)
C30 N16 C49 117.1(6)
C30 N16 Ti2 118.2(5)
C49 N16 Ti2 124.2(4)
C48 N17 C31 109.9(6)
C48 N17 Ti2 132.0(5)
C31 N17 Ti2 118.1(4)
C30 N18 C52 118.8(6)
N2 C1 N1 111.9(6)
N2 C1 N3 124.5(7)
N1 C1 N3 123.6(7)
N2 C1 Ti1 58.2(4)
N1 C1 Ti1 53.7(4)
N3 C1 Ti1 176.3(6)
N5 C2 N4 111.4(6)
N5 C2 N6 123.0(7)
N4 C2 N6 125.6(7)
N5 C2 Ti1 55.1(4)
N4 C2 Ti1 56.3(4)
N6 C2 Ti1 178.1(6)
N9 C3 N8 125.1(7)
N9 C3 C4 124.1(7)
N8 C3 C4 110.8(6)
N7 C4 C3 110.5(6)
N7 C4 H4A 109.6
C3 C4 H4A 109.6
N7 C4 H4B 109.6
C3 C4 H4B 109.6
H4A C4 H4B 108.1
N3 C5 H5A 109.5
N3 C5 H5B 109.5
H5A C5 H5B 109.5
N3 C5 H5C 109.5
H5A C5 H5C 109.5
H5B C5 H5C 109.5
N3 C6 H6A 109.5
N3 C6 H6B 109.5
H6A C6 H6B 109.5
N3 C6 H6C 109.5
H6A C6 H6C 109.5
H6B C6 H6C 109.5
N2 C7 C9 111.1(6)
N2 C7 C8 111.6(6)
C9 C7 C8 107.9(7)
N2 C7 H7 108.7
C9 C7 H7 108.7
C8 C7 H7 108.7
C7 C8 H8A 109.5
C7 C8 H8B 109.5
H8A C8 H8B 109.5
C7 C8 H8C 109.5
H8A C8 H8C 109.5
H8B C8 H8C 109.5
C7 C9 H9A 109.5
C7 C9 H9B 109.5
H9A C9 H9B 109.5
C7 C9 H9C 109.5
H9A C9 H9C 109.5
H9B C9 H9C 109.5
N1 C10 C11 109.9(7)
N1 C10 C12 110.6(6)
C11 C10 C12 110.9(7)
N1 C10 H10 108.5
C11 C10 H10 108.5
C12 C10 H10 108.5
C10 C11 H11A 109.5
C10 C11 H11B 109.5
H11A C11 H11B 109.5
C10 C11 H11C 109.5
H11A C11 H11C 109.5
H11B C11 H11C 109.5
C10 C12 H12A 109.5
C10 C12 H12B 109.5
H12A C12 H12B 109.5
C10 C12 H12C 109.5
H12A C12 H12C 109.5
H12B C12 H12C 109.5
N6 C13 H13A 109.5
N6 C13 H13B 109.5
H13A C13 H13B 109.5
N6 C13 H13C 109.5
H13A C13 H13C 109.5
H13B C13 H13C 109.5
N6 C14 H14A 109.5
N6 C14 H14B 109.5
H14A C14 H14B 109.5
N6 C14 H14C 109.5
H14A C14 H14C 109.5
H14B C14 H14C 109.5
N5 C15 C16 110.6(6)
N5 C15 C17 109.5(6)
C16 C15 C17 110.9(6)
N5 C15 H15 108.6
C16 C15 H15 108.6
C17 C15 H15 108.6
C15 C16 H16A 109.5
C15 C16 H16B 109.5
H16A C16 H16B 109.5
C15 C16 H16C 109.5
H16A C16 H16C 109.5
H16B C16 H16C 109.5
C15 C17 H17A 109.5
C15 C17 H17B 109.5
H17A C17 H17B 109.5
C15 C17 H17C 109.5
H17A C17 H17C 109.5
H17B C17 H17C 109.5
N4 C18 C19 111.0(6)
N4 C18 C20 111.5(6)
C19 C18 C20 107.9(6)
N4 C18 H18 108.8
C19 C18 H18 108.8
C20 C18 H18 108.8
C18 C19 H19A 109.5
C18 C19 H19B 109.5
H19A C19 H19B 109.5
C18 C19 H19C 109.5
H19A C19 H19C 109.5
H19B C19 H19C 109.5
C18 C20 H20A 109.5
C18 C20 H20B 109.5
H20A C20 H20B 109.5
C18 C20 H20C 109.5
H20A C20 H20C 109.5
H20B C20 H20C 109.5
N7 C21 H21A 109.5
N7 C21 H21B 109.5
H21A C21 H21B 109.5
N7 C21 H21C 109.5
H21A C21 H21C 109.5
H21B C21 H21C 109.5
N9 C22 C23 108.5(6)
N9 C22 C24 108.1(7)
C23 C22 C24 109.9(7)
N9 C22 H22 110.1
C23 C22 H22 110.1
C24 C22 H22 110.1
C22 C23 H23A 109.5
C22 C23 H23B 109.5
H23A C23 H23B 109.5
C22 C23 H23C 109.5
H23A C23 H23C 109.5
H23B C23 H23C 109.5
C22 C24 H24A 109.5
C22 C24 H24B 109.5
H24A C24 H24B 109.5
C22 C24 H24C 109.5
H24A C24 H24C 109.5
H24B C24 H24C 109.5
N8 C25 C27 112.6(6)
N8 C25 C26 114.0(6)
C27 C25 C26 110.2(6)
N8 C25 H25 106.5
C27 C25 H25 106.5
C26 C25 H25 106.5
C25 C26 H26A 109.5
C25 C26 H26B 109.5
H26A C26 H26B 109.5
C25 C26 H26C 109.5
H26A C26 H26C 109.5
H26B C26 H26C 109.5
C25 C27 H27A 109.5
C25 C27 H27B 109.5
H27A C27 H27B 109.5
C25 C27 H27C 109.5
H27A C27 H27C 109.5
H27B C27 H27C 109.5
N13 C28 N14 112.0(6)
N13 C28 N15 123.6(7)
N14 C28 N15 124.3(7)
N13 C28 Ti2 54.8(4)
N14 C28 Ti2 57.2(4)
N15 C28 Ti2 178.4(5)
N10 C29 N11 113.2(7)
N10 C29 N12 124.2(7)
N11 C29 N12 122.5(7)
N10 C29 Ti2 59.0(4)
N11 C29 Ti2 54.3(4)
N12 C29 Ti2 176.7(6)
N18 C30 N16 124.8(7)
N18 C30 C31 125.2(7)
N16 C30 C31 110.0(6)
N17 C31 C30 111.3(6)
N17 C31 H31A 109.4
C30 C31 H31A 109.4
N17 C31 H31B 109.4
C30 C31 H31B 109.4
H31A C31 H31B 108.0
N15 C32 H32A 109.5
N15 C32 H32B 109.5
H32A C32 H32B 109.5
N15 C32 H32C 109.5
H32A C32 H32C 109.5
H32B C32 H32C 109.5
N15 C33 H33A 109.5
N15 C33 H33B 109.5
H33A C33 H33B 109.5
N15 C33 H33C 109.5
H33A C33 H33C 109.5
H33B C33 H33C 109.5
N14 C34 C35 111.6(6)
N14 C34 C36 111.8(6)
C35 C34 C36 109.3(6)
N14 C34 H34 108.0
C35 C34 H34 108.0
C36 C34 H34 108.0
C34 C35 H35A 109.5
C34 C35 H35B 109.5
H35A C35 H35B 109.5
C34 C35 H35C 109.5
H35A C35 H35C 109.5
H35B C35 H35C 109.5
C34 C36 H36A 109.5
C34 C36 H36B 109.5
H36A C36 H36B 109.5
C34 C36 H36C 109.5
H36A C36 H36C 109.5
H36B C36 H36C 109.5
N13 C37 C38 110.6(6)
N13 C37 C39 109.0(6)
C38 C37 C39 111.4(6)
N13 C37 H37 108.6
C38 C37 H37 108.6
C39 C37 H37 108.6
C37 C38 H38A 109.5
C37 C38 H38B 109.5
H38A C38 H38B 109.5
C37 C38 H38C 109.5
H38A C38 H38C 109.5
H38B C38 H38C 109.5
C37 C39 H39A 109.5
C37 C39 H39B 109.5
H39A C39 H39B 109.5
C37 C39 H39C 109.5
H39A C39 H39C 109.5
H39B C39 H39C 109.5
N12 C40 H40A 109.5
N12 C40 H40B 109.5
H40A C40 H40B 109.5
N12 C40 H40C 109.5
H40A C40 H40C 109.5
H40B C40 H40C 109.5
N12 C41 H41A 109.5
N12 C41 H41B 109.5
H41A C41 H41B 109.5
N12 C41 H41C 109.5
H41A C41 H41C 109.5
H41B C41 H41C 109.5
C44 C42 H42A 109.5
C44 C42 H42B 109.5
H42A C42 H42B 109.5
C44 C42 H42C 109.5
H42A C42 H42C 109.5
H42B C42 H42C 109.5
C44 C43 H43A 109.5
C44 C43 H43B 109.5
H43A C43 H43B 109.5
C44 C43 H43C 109.5
H43A C43 H43C 109.5
H43B C43 H43C 109.5
N10 C44 C43 111.6(6)
N10 C44 C42 111.1(6)
C43 C44 C42 107.8(6)
N10 C44 H44 108.8
C43 C44 H44 108.8
C42 C44 H44 108.8
N11 C45 C47 111.7(6)
N11 C45 C46 107.4(6)
C47 C45 C46 110.0(6)
N11 C45 H45 109.2
C47 C45 H45 109.2
C46 C45 H45 109.2
C45 C46 H46A 109.5
C45 C46 H46B 109.5
H46A C46 H46B 109.5
C45 C46 H46C 109.5
H46A C46 H46C 109.5
H46B C46 H46C 109.5
C45 C47 H47A 109.5
C45 C47 H47B 109.5
H47A C47 H47B 109.5
C45 C47 H47C 109.5
H47A C47 H47C 109.5
H47B C47 H47C 109.5
N17 C48 H48A 109.5
N17 C48 H48B 109.5
H48A C48 H48B 109.5
N17 C48 H48C 109.5
H48A C48 H48C 109.5
H48B C48 H48C 109.5
N16 C49 C51 112.7(5)
N16 C49 C50 115.4(6)
C51 C49 C50 110.7(6)
N16 C49 H49 105.7
C51 C49 H49 105.7
C50 C49 H49 105.7
C49 C50 H50A 109.5
C49 C50 H50B 109.5
H50A C50 H50B 109.5
C49 C50 H50C 109.5
H50A C50 H50C 109.5
H50B C50 H50C 109.5
C49 C51 H51A 109.5
C49 C51 H51B 109.5
H51A C51 H51B 109.5
C49 C51 H51C 109.5
H51A C51 H51C 109.5
H51B C51 H51C 109.5
N18 C52 C54 111.2(6)
N18 C52 C53 107.7(6)
C54 C52 C53 111.5(6)
N18 C52 H52 108.8
C54 C52 H52 108.8
C53 C52 H52 108.8
C52 C53 H53A 109.5
C52 C53 H53B 109.5
H53A C53 H53B 109.5
C52 C53 H53C 109.5
H53A C53 H53C 109.5
H53B C53 H53C 109.5
C52 C54 H54A 109.5
C52 C54 H54B 109.5
H54A C54 H54B 109.5
C52 C54 H54C 109.5
H54A C54 H54C 109.5
H54B C54 H54C 109.5

loop_
_geom_bond_atom_site_label_1
_geom_bond_atom_site_label_2
_geom_bond_distance
Ti1 N7 1.916(6)
Ti1 N8 2.013(6)
Ti1 N1 2.080(6)
Ti1 N5 2.131(6)
Ti1 N4 2.158(6)
Ti1 N2 2.185(6)
Ti1 C1 2.570(7)
Ti1 C2 2.593(8)
Ti2 N17 1.920(6)
Ti2 N16 2.008(6)
Ti2 N11 2.077(6)
Ti2 N13 2.109(6)
Ti2 N14 2.164(6)
Ti2 N10 2.187(6)
Ti2 C29 2.552(8)
Ti2 C28 2.573(8)
N1 C1 1.345(9)
N1 C10 1.481(9)
N2 C1 1.326(9)
N2 C7 1.489(9)
N3 C1 1.382(9)
N3 C6 1.454(10)
N3 C5 1.465(10)
N4 C2 1.352(9)
N4 C18 1.471(9)
N5 C2 1.347(9)
N5 C15 1.488(8)
N6 C2 1.367(9)
N6 C13 1.458(9)
N6 C14 1.475(9)
N7 C21 1.466(9)
N7 C4 1.466(8)
N8 C3 1.374(8)
N8 C25 1.490(8)
N9 C3 1.281(8)
N9 C22 1.479(9)
N10 C29 1.329(9)
N10 C44 1.486(9)
N11 C29 1.352(9)
N11 C45 1.500(9)
N12 C29 1.404(9)
N12 C41 1.458(9)
N12 C40 1.464(10)
N13 C28 1.334(9)
N13 C37 1.503(8)
N14 C28 1.338(8)
N14 C34 1.482(8)
N15 C28 1.392(9)
N15 C32 1.456(9)
N15 C33 1.471(9)
N16 C30 1.390(9)
N16 C49 1.488(8)
N17 C48 1.450(9)
N17 C31 1.461(8)
N18 C30 1.288(8)
N18 C52 1.462(9)
C3 C4 1.513(9)
C4 H4A 0.9700
C4 H4B 0.9700
C5 H5A 0.9600
C5 H5B 0.9600
C5 H5C 0.9600
C6 H6A 0.9600
C6 H6B 0.9600
C6 H6C 0.9600
C7 C9 1.530(10)
C7 C8 1.532(10)
C7 H7 0.9800
C8 H8A 0.9600
C8 H8B 0.9600
C8 H8C 0.9600
C9 H9A 0.9600
C9 H9B 0.9600
C9 H9C 0.9600
C10 C11 1.507(10)
C10 C12 1.528(10)
C10 H10 0.9800
C11 H11A 0.9600
C11 H11B 0.9600
C11 H11C 0.9600
C12 H12A 0.9600
C12 H12B 0.9600
C12 H12C 0.9600
C13 H13A 0.9600
C13 H13B 0.9600
C13 H13C 0.9600
C14 H14A 0.9600
C14 H14B 0.9600
C14 H14C 0.9600
C15 C16 1.515(9)
C15 C17 1.523(10)
C15 H15 0.9800
C16 H16A 0.9600
C16 H16B 0.9600
C16 H16C 0.9600
C17 H17A 0.9600
C17 H17B 0.9600
C17 H17C 0.9600
C18 C19 1.537(10)
C18 C20 1.546(10)
C18 H18 0.9800
C19 H19A 0.9600
C19 H19B 0.9600
C19 H19C 0.9600
C20 H20A 0.9600
C20 H20B 0.9600
C20 H20C 0.9600
C21 H21A 0.9600
C21 H21B 0.9600
C21 H21C 0.9600
C22 C23 1.518(10)
C22 C24 1.531(11)
C22 H22 0.9800
C23 H23A 0.9600
C23 H23B 0.9600
C23 H23C 0.9600
C24 H24A 0.9600
C24 H24B 0.9600
C24 H24C 0.9600
C25 C27 1.537(10)
C25 C26 1.558(9)
C25 H25 0.9800
C26 H26A 0.9600
C26 H26B 0.9600
C26 H26C 0.9600
C27 H27A 0.9600
C27 H27B 0.9600
C27 H27C 0.9600
C30 C31 1.517(10)
C31 H31A 0.9700
C31 H31B 0.9700
C32 H32A 0.9600
C32 H32B 0.9600
C32 H32C 0.9600
C33 H33A 0.9600
C33 H33B 0.9600
C33 H33C 0.9600
C34 C35 1.529(9)
C34 C36 1.529(9)
C34 H34 0.9800
C35 H35A 0.9600
C35 H35B 0.9600
C35 H35C 0.9600
C36 H36A 0.9600
C36 H36B 0.9600
C36 H36C 0.9600
C37 C38 1.514(10)
C37 C39 1.526(10)
C37 H37 0.9800
C38 H38A 0.9600
C38 H38B 0.9600
C38 H38C 0.9600
C39 H39A 0.9600
C39 H39B 0.9600
C39 H39C 0.9600
C40 H40A 0.9600
C40 H40B 0.9600
C40 H40C 0.9600
C41 H41A 0.9600
C41 H41B 0.9600
C41 H41C 0.9600
C42 C44 1.534(10)
C42 H42A 0.9600
C42 H42B 0.9600
C42 H42C 0.9600
C43 C44 1.528(9)
C43 H43A 0.9600
C43 H43B 0.9600
C43 H43C 0.9600
C44 H44 0.9800
C45 C47 1.529(10)
C45 C46 1.527(10)
C45 H45 0.9800
C46 H46A 0.9600
C46 H46B 0.9600
C46 H46C 0.9600
C47 H47A 0.9600
C47 H47B 0.9600
C47 H47C 0.9600
C48 H48A 0.9600
C48 H48B 0.9600
C48 H48C 0.9600
C49 C51 1.521(9)
C49 C50 1.530(9)
C49 H49 0.9800
C50 H50A 0.9600
C50 H50B 0.9600
C50 H50C 0.9600
C51 H51A 0.9600
C51 H51B 0.9600
C51 H51C 0.9600
C52 C54 1.540(10)
C52 C53 1.546(9)
C52 H52 0.9800
C53 H53A 0.9600
C53 H53B 0.9600
C53 H53C 0.9600
C54 H54A 0.9600
C54 H54B 0.9600
C54 H54C 0.9600
